data_4130584
loop_
_publ_author_name
'Cao, Jing'
'Jing, Xiaojing'
'Yan, Juanzhu'
'Hu, Chengyi'
'Chen, Ruihao'
'Yin, Jun'
'Li, Jing'
'Zheng, Nanfeng'

_publ_section_title
;
 Identifying the Molecular Structures of Intermediates for Optimizing the
 Fabrication of High-Quality Perovskite Films.
;
_journal_issue 31
_journal_name_full 'Journal of the American Chemical Society'
_journal_page_first 9919
_journal_page_last 9926
_journal_paper_doi 10.1021/jacs.6b04924
_journal_volume 138
_journal_year 2016
_chemical_formula_sum 'C3 H7 I2 N O Pb'
_chemical_formula_weight 534.09
_space_group_crystal_system monoclinic
_space_group_IT_number 14
_space_group_name_Hall '-P 2yn'
_space_group_name_H-M_alt 'P 1 21/n 1'
_atom_sites_solution_hydrogens geom
_audit_creation_method SHELXL-2014/6
_cell_angle_alpha 90
_cell_angle_beta 92.661(3)
_cell_angle_gamma 90
_cell_formula_units_Z 4
_cell_length_a 4.53212(12)
_cell_length_b 18.2385(5)
_cell_length_c 11.5566(4)
_cell_measurement_reflns_used 2081
_cell_measurement_temperature 293(2)
_cell_measurement_theta_max 26.9660
_cell_measurement_theta_min 3.6460
_cell_volume 954.23(5)
_computing_structure_refinement 'SHELXL-2014/6 (Sheldrick, 2014)'
_diffrn_ambient_temperature 293(2)
_diffrn_measured_fraction_theta_full 0.998
_diffrn_measured_fraction_theta_max 0.999
_diffrn_measurement_device_type 'SuperNova, Dual, Cu at zero, Atlas'
_diffrn_measurement_method '\w scans'
_diffrn_radiation_type MoK\a
_diffrn_radiation_wavelength 0.71073
_diffrn_reflns_av_R_equivalents 0.0473
_diffrn_reflns_av_unetI/netI 0.0588
_diffrn_reflns_Laue_measured_fraction_full 0.998
_diffrn_reflns_Laue_measured_fraction_max 0.999
_diffrn_reflns_limit_h_max 5
_diffrn_reflns_limit_h_min -5
_diffrn_reflns_limit_k_max 23
_diffrn_reflns_limit_k_min -23
_diffrn_reflns_limit_l_max 8
_diffrn_reflns_limit_l_min -14
_diffrn_reflns_number 4577
_diffrn_reflns_point_group_measured_fraction_full 0.998
_diffrn_reflns_point_group_measured_fraction_max 0.999
_diffrn_reflns_theta_full 25.242
_diffrn_reflns_theta_max 27.480
_diffrn_reflns_theta_min 3.530
_exptl_absorpt_coefficient_mu 24.083
_exptl_crystal_colour Yellow
_exptl_crystal_density_diffrn 3.718
_exptl_crystal_description block
_exptl_crystal_F_000 912
_refine_diff_density_max 2.775
_refine_diff_density_min -2.915
_refine_diff_density_rms 0.446
_refine_ls_extinction_method none
_refine_ls_goodness_of_fit_ref 1.048
_refine_ls_hydrogen_treatment constr
_refine_ls_matrix_type full
_refine_ls_number_parameters 75
_refine_ls_number_reflns 2181
_refine_ls_number_restraints 0
_refine_ls_restrained_S_all 1.048
_refine_ls_R_factor_all 0.0421
_refine_ls_R_factor_gt 0.0380
_refine_ls_shift/su_max 0.001
_refine_ls_shift/su_mean 0.000
_refine_ls_structure_factor_coef Fsqd
_refine_ls_weighting_details 'w=1/[\s^2^(Fo^2^)+(0.0362P)^2^] where P=(Fo^2^+2Fc^2^)/3'
_refine_ls_weighting_scheme calc
_refine_ls_wR_factor_gt 0.0843
_refine_ls_wR_factor_ref 0.0880
_reflns_Friedel_coverage 0.000
_reflns_number_gt 1972
_reflns_number_total 2181
_reflns_threshold_expression 'I > 2\s(I)'
_cod_data_source_file ja6b04924_si_004.cif
_cod_data_source_block jxj-1-150829-bingtontg
_cod_original_sg_symbol_H-M 'P 21/n'
_cod_database_code 4130584
_shelx_space_group_comment
;
The symmetry employed for this shelxl refinement is uniquely defined
by the following loop, which should always be used as a source of
symmetry information in preference to the above space-group names.
They are only intended as comments.
;
_shelxl_version_number 2014/6

loop_
_space_group_symop_operation_xyz
'x, y, z'
'-x+1/2, y+1/2, -z+1/2'
'-x, -y, -z'
'x-1/2, -y-1/2, z-1/2'

loop_
_atom_site_label
_atom_site_type_symbol
_atom_site_fract_x
_atom_site_fract_y
_atom_site_fract_z
_atom_site_U_iso_or_equiv
_atom_site_adp_type
_atom_site_occupancy
_atom_site_site_symmetry_order
_atom_site_calc_flag
_atom_site_refinement_flags_posn
_atom_site_refinement_flags_adp
Pb1 Pb 0.23920(6) 0.52859(2) 0.32878(3) 0.01210(12) Uani 1 1 d . .
I1 I -0.24599(10) 0.61002(3) 0.48545(5) 0.01362(15) Uani 1 1 d . .
I2 I 0.71840(11) 0.46463(3) 0.16754(5) 0.01823(16) Uani 1 1 d . .
O0AA O 0.1937(12) 0.6421(3) 0.2194(6) 0.0220(14) Uani 1 1 d . .
N2 N -0.1238(14) 0.7015(3) 0.0946(6) 0.0137(14) Uani 1 1 d . .
C4 C 0.0601(18) 0.6485(5) 0.1224(9) 0.021(2) Uani 1 1 d . .
H4 H 0.0942 0.6132 0.0666 0.025 Uiso 1 1 calc R U
C5 C -0.2592(18) 0.7069(5) -0.0225(9) 0.024(2) Uani 1 1 d . .
H5A H -0.2067 0.7530 -0.0562 0.036 Uiso 1 1 calc R U
H5B H -0.4701 0.7039 -0.0190 0.036 Uiso 1 1 calc R U
H5C H -0.1896 0.6675 -0.0691 0.036 Uiso 1 1 calc R U
C6 C -0.2075(18) 0.7557(5) 0.1798(9) 0.021(2) Uani 1 1 d . .
H6A H -0.0744 0.7529 0.2467 0.031 Uiso 1 1 calc R U
H6B H -0.4053 0.7462 0.2021 0.031 Uiso 1 1 calc R U
H6C H -0.1981 0.8039 0.1466 0.031 Uiso 1 1 calc R U

loop_
_atom_site_aniso_label
_atom_site_aniso_U_11
_atom_site_aniso_U_22
_atom_site_aniso_U_33
_atom_site_aniso_U_23
_atom_site_aniso_U_13
_atom_site_aniso_U_12
Pb1 0.00938(18) 0.01556(18) 0.0115(2) 0.00029(12) 0.00160(13) 0.00040(10)
I1 0.0121(3) 0.0145(3) 0.0144(3) -0.0021(2) 0.0021(2) -0.00025(18)
I2 0.0120(3) 0.0275(3) 0.0154(4) -0.0088(2) 0.0027(2) -0.0015(2)
O0AA 0.026(3) 0.023(3) 0.018(4) 0.003(3) 0.002(3) -0.001(3)
N2 0.021(3) 0.016(3) 0.005(4) -0.004(3) 0.007(3) -0.001(3)
C4 0.027(5) 0.015(4) 0.021(6) 0.002(4) 0.005(4) -0.002(3)
C5 0.026(5) 0.025(4) 0.020(6) 0.006(4) -0.004(4) -0.006(4)
C6 0.021(4) 0.019(4) 0.023(6) 0.003(4) 0.005(4) 0.003(3)

loop_
_atom_type_symbol
_atom_type_description
_atom_type_scat_dispersion_real
_atom_type_scat_dispersion_imag
_atom_type_scat_source
C C 0.0033 0.0016 'International Tables Vol C Tables 4.2.6.8 and 6.1.1.4'
H H 0.0000 0.0000 'International Tables Vol C Tables 4.2.6.8 and 6.1.1.4'
I I -0.4742 1.8119 'International Tables Vol C Tables 4.2.6.8 and 6.1.1.4'
N N 0.0061 0.0033 'International Tables Vol C Tables 4.2.6.8 and 6.1.1.4'
O O 0.0106 0.0060 'International Tables Vol C Tables 4.2.6.8 and 6.1.1.4'
Pb Pb -3.3944 10.1111 'International Tables Vol C Tables 4.2.6.8 and 6.1.1.4'

loop_
_geom_angle_atom_site_label_1
_geom_angle_atom_site_label_2
_geom_angle_atom_site_label_3
_geom_angle
_geom_angle_site_symmetry_1
_geom_angle_site_symmetry_3
O0AA Pb1 I2 92.97(15) . .
O0AA Pb1 I2 87.97(14) . 1_455
I2 Pb1 I2 91.783(17) . 1_455
O0AA Pb1 I1 86.67(15) . 1_655
I2 Pb1 I1 90.110(15) . 1_655
I2 Pb1 I1 174.402(17) 1_455 1_655
O0AA Pb1 I1 81.84(15) . .
I2 Pb1 I1 174.618(17) . .
I2 Pb1 I1 89.489(15) 1_455 .
I1 Pb1 I1 88.152(15) 1_655 .
O0AA Pb1 I1 169.94(16) . 3_566
I2 Pb1 I1 96.588(16) . 3_566
I2 Pb1 I1 94.850(16) 1_455 3_566
I1 Pb1 I1 90.165(14) 1_655 3_566
I1 Pb1 I1 88.513(14) . 3_566
Pb1 I1 Pb1 88.152(15) 1_455 .
Pb1 I1 Pb1 89.836(14) 1_455 3_566
Pb1 I1 Pb1 91.488(14) . 3_566
Pb1 I2 Pb1 91.782(17) . 1_655
C4 O0AA Pb1 124.8(5) . .
C4 N2 C6 121.2(8) . .
C4 N2 C5 120.9(8) . .
C6 N2 C5 117.8(7) . .
O0AA C4 N2 124.4(9) . .

loop_
_geom_bond_atom_site_label_1
_geom_bond_atom_site_label_2
_geom_bond_distance
_geom_bond_site_symmetry_2
Pb1 O0AA 2.429(6) .
Pb1 I2 3.1504(6) .
Pb1 I2 3.1615(6) 1_455
Pb1 I1 3.2459(6) 1_655
Pb1 I1 3.2694(6) .
Pb1 I1 3.3159(6) 3_566
I1 Pb1 3.2459(6) 1_455
I1 Pb1 3.3158(6) 3_566
I2 Pb1 3.1615(6) 1_655
O0AA C4 1.254(11) .
N2 C4 1.306(11) .
N2 C6 1.459(11) .
N2 C5 1.463(11) .
